data_1548869
loop_
_publ_author_name
'Hadlington, T. J.'
'Szilv\'asi, T'
'Driess, M.'

_publ_section_title
;
 Striking transformations of the hydroborylene ligand in a HB:\\rightarrow
 Ni<sup>II</sup> complex with isocyanides and CO.
;
_journal_issue 9
_journal_name_full 'Chemical science'
_journal_page_first 2595
_journal_page_last 2600
_journal_paper_doi 10.1039/c7sc04792d
_journal_volume 9
_journal_year 2018
_chemical_formula_moiety 'C27 H49 B Cl N5'
_chemical_formula_sum 'C27 H49 B Cl N5'
_chemical_formula_weight 489.97
_space_group_crystal_system monoclinic
_space_group_IT_number 14
_space_group_name_Hall '-P 2yn'
_space_group_name_H-M_alt 'P 1 21/n 1'
_symmetry_space_group_name_Hall '-P 2yn'
_symmetry_space_group_name_H-M 'P 1 21/n 1'
_atom_sites_solution_hydrogens geom
_audit_creation_method SHELXL-2016/6
_audit_update_record
;
2017-10-10 deposited with the CCDC.
2018-02-05 downloaded from the CCDC.
;
_cell_angle_alpha 90
_cell_angle_beta 110.275(2)
_cell_angle_gamma 90
_cell_formula_units_Z 4
_cell_length_a 13.7173(2)
_cell_length_b 15.3059(2)
_cell_length_c 15.7157(2)
_cell_measurement_reflns_used 6817
_cell_measurement_temperature 150(2)
_cell_measurement_theta_max 73.3560
_cell_measurement_theta_min 2.8540
_cell_volume 3095.16(8)
_computing_cell_refinement 'CrysAlisPro 1.171.38.43c (Rigaku OD, 2015)'
_computing_data_collection 'CrysAlisPro 1.171.38.43c (Rigaku OD, 2015)'
_computing_data_reduction 'CrysAlisPro 1.171.38.43c (Rigaku OD, 2015)'
_computing_structure_refinement 'SHELXL-2016/6 (Sheldrick, 2016)'
_diffrn_ambient_temperature 150(2)
_diffrn_detector_area_resol_mean 10.5435
_diffrn_measured_fraction_theta_full 0.998
_diffrn_measured_fraction_theta_max 0.993
_diffrn_measurement_device_type 'SuperNova, Single source at offset, Atlas'
_diffrn_measurement_method '\w scans'
_diffrn_radiation_type CuK\a
_diffrn_radiation_wavelength 1.54184
_diffrn_reflns_av_R_equivalents 0.0177
_diffrn_reflns_av_unetI/netI 0.0206
_diffrn_reflns_Laue_measured_fraction_full 0.998
_diffrn_reflns_Laue_measured_fraction_max 0.993
_diffrn_reflns_limit_h_max 16
_diffrn_reflns_limit_h_min -10
_diffrn_reflns_limit_k_max 17
_diffrn_reflns_limit_k_min -18
_diffrn_reflns_limit_l_max 13
_diffrn_reflns_limit_l_min -19
_diffrn_reflns_number 12159
_diffrn_reflns_point_group_measured_fraction_full 0.998
_diffrn_reflns_point_group_measured_fraction_max 0.993
_diffrn_reflns_theta_full 67.684
_diffrn_reflns_theta_max 69.995
_diffrn_reflns_theta_min 6.476
_diffrn_source 'micro-focus sealed X-ray tube'
_exptl_absorpt_coefficient_mu 1.241
_exptl_absorpt_correction_T_max 1.00000
_exptl_absorpt_correction_T_min 0.75453
_exptl_absorpt_correction_type multi-scan
_exptl_absorpt_process_details
;
CrysAlisPro 1.171.38.43c (Rigaku Oxford Diffraction, 2015)
Empirical absorption correction using spherical harmonics,
 implemented in SCALE3 ABSPACK scaling algorithm.
;
_exptl_crystal_colour yellow
_exptl_crystal_density_diffrn 1.051
_exptl_crystal_description rod
_exptl_crystal_F_000 1072
_exptl_crystal_size_max 0.340
_exptl_crystal_size_mid 0.140
_exptl_crystal_size_min 0.132
_refine_diff_density_max 0.296
_refine_diff_density_min -0.354
_refine_diff_density_rms 0.039
_refine_ls_extinction_method none
_refine_ls_goodness_of_fit_ref 1.065
_refine_ls_hydrogen_treatment constr
_refine_ls_matrix_type full
_refine_ls_number_parameters 322
_refine_ls_number_reflns 5837
_refine_ls_number_restraints 0
_refine_ls_restrained_S_all 1.065
_refine_ls_R_factor_all 0.0468
_refine_ls_R_factor_gt 0.0409
_refine_ls_shift/su_max 0.001
_refine_ls_shift/su_mean 0.000
_refine_ls_structure_factor_coef Fsqd
_refine_ls_weighting_details 'w=1/[\s^2^(Fo^2^)+(0.0584P)^2^+0.9889P] where P=(Fo^2^+2Fc^2^)/3'
_refine_ls_weighting_scheme calc
_refine_ls_wR_factor_gt 0.1096
_refine_ls_wR_factor_ref 0.1198
_reflns_Friedel_coverage 0.000
_reflns_number_gt 5160
_reflns_number_total 5837
_reflns_threshold_expression 'I > 2\s(I)'
_cod_data_source_file c7sc04792d2.cif
_cod_data_source_block compound_4-tBu
_cod_depositor_comments 'Adding full bibliography for 1548865--1548871.cif.'
_cod_database_code 1548869
_shelx_shelxl_version_number 2016/6
_shelx_space_group_comment
;
The symmetry employed for this shelxl refinement is uniquely defined
by the following loop, which should always be used as a source of
symmetry information in preference to the above space-group names.
They are only intended as comments.
;

loop_
_space_group_symop_operation_xyz
'x, y, z'
'-x+1/2, y+1/2, -z+1/2'
'-x, -y, -z'
'x-1/2, -y-1/2, z-1/2'

loop_
_atom_site_label
_atom_site_type_symbol
_atom_site_fract_x
_atom_site_fract_y
_atom_site_fract_z
_atom_site_U_iso_or_equiv
_atom_site_adp_type
_atom_site_occupancy
_atom_site_site_symmetry_order
_atom_site_calc_flag
_atom_site_refinement_flags_posn
_atom_site_refinement_flags_adp
Cl1 Cl 0.45276(4) 0.78341(3) 0.17166(3) 0.04885(14) Uani 1 1 d . .
N3 N 0.62121(8) 0.20689(7) 0.16144(7) 0.0259(2) Uani 1 1 d . .
N5 N 0.44374(10) 0.41401(8) 0.22108(8) 0.0342(3) Uani 1 1 d . .
N2 N 0.65158(9) 0.22169(8) 0.44458(8) 0.0330(3) Uani 1 1 d . .
N1 N 0.48907(9) 0.24307(7) 0.42504(8) 0.0270(2) Uani 1 1 d . .
C1 C 0.55844(10) 0.24191(8) 0.38132(9) 0.0251(3) Uani 1 1 d . .
N4 N 0.54040(9) 0.10794(8) 0.21000(8) 0.0292(3) Uani 1 1 d . .
C12 C 0.56539(10) 0.19410(9) 0.21664(9) 0.0249(3) Uani 1 1 d . .
C23 C 0.49276(10) 0.34663(9) 0.24616(9) 0.0271(3) Uani 1 1 d . .
C3 C 0.53915(12) 0.22432(10) 0.51654(10) 0.0347(3) Uani 1 1 d . .
C2 C 0.64056(13) 0.21053(11) 0.52859(10) 0.0402(4) Uani 1 1 d . .
B1 B 0.53696(11) 0.26287(10) 0.27826(10) 0.0254(3) Uani 1 1 d . .
C7 C 0.37643(11) 0.25959(10) 0.37765(10) 0.0335(3) Uani 1 1 d . .
H7 H 0.365500 0.262271 0.311401 0.040 Uiso 1 1 calc R U
C15 C 0.66537(11) 0.29302(10) 0.15260(10) 0.0336(3) Uani 1 1 d . .
H15 H 0.655154 0.331437 0.200290 0.040 Uiso 1 1 calc R U
C13 C 0.63113(11) 0.12886(10) 0.11970(9) 0.0300(3) Uani 1 1 d . .
C21 C 0.68466(13) 0.11830(11) 0.05233(10) 0.0397(4) Uani 1 1 d . .
H21A H 0.678370 0.057556 0.031398 0.060 Uiso 1 1 calc R U
H21B H 0.758302 0.133351 0.080816 0.060 Uiso 1 1 calc R U
H21C H 0.652491 0.157050 0.000530 0.060 Uiso 1 1 calc R U
C14 C 0.58167(12) 0.06644(10) 0.15091(10) 0.0328(3) Uani 1 1 d . .
C18 C 0.46705(12) 0.07030(10) 0.25077(10) 0.0343(3) Uani 1 1 d . .
H18 H 0.444024 0.119580 0.281076 0.041 Uiso 1 1 calc R U
C4 C 0.74894(11) 0.22084(12) 0.42326(12) 0.0418(4) Uani 1 1 d . .
H4 H 0.729144 0.238412 0.358168 0.050 Uiso 1 1 calc R U
C9 C 0.34409(14) 0.34795(11) 0.40289(14) 0.0490(4) Uani 1 1 d . .
H9A H 0.357448 0.349730 0.468294 0.073 Uiso 1 1 calc R U
H9B H 0.269813 0.357101 0.369888 0.073 Uiso 1 1 calc R U
H9C H 0.384127 0.394063 0.386764 0.073 Uiso 1 1 calc R U
C11 C 0.48741(16) 0.22136(13) 0.58571(12) 0.0501(4) Uani 1 1 d . .
H11A H 0.440398 0.171041 0.573848 0.075 Uiso 1 1 calc R U
H11B H 0.447631 0.275212 0.582446 0.075 Uiso 1 1 calc R U
H11C H 0.540183 0.215872 0.646316 0.075 Uiso 1 1 calc R U
C24 C 0.48693(13) 0.50439(10) 0.22496(11) 0.0397(4) Uani 1 1 d . .
C26 C 0.44330(16) 0.54063(11) 0.12922(12) 0.0511(4) Uani 1 1 d . .
H26A H 0.471917 0.507814 0.089734 0.077 Uiso 1 1 calc R U
H26B H 0.462391 0.602369 0.129608 0.077 Uiso 1 1 calc R U
H26C H 0.367418 0.535110 0.106523 0.077 Uiso 1 1 calc R U
C5 C 0.82696(14) 0.28790(13) 0.47748(15) 0.0537(5) Uani 1 1 d . .
H5A H 0.792380 0.344506 0.473911 0.081 Uiso 1 1 calc R U
H5B H 0.883093 0.293361 0.452646 0.081 Uiso 1 1 calc R U
H5C H 0.855910 0.269234 0.540974 0.081 Uiso 1 1 calc R U
C22 C 0.57540(16) -0.02896(11) 0.13076(13) 0.0484(4) Uani 1 1 d . .
H22A H 0.542590 -0.038011 0.065258 0.073 Uiso 1 1 calc R U
H22B H 0.533927 -0.057725 0.162389 0.073 Uiso 1 1 calc R U
H22C H 0.645547 -0.053889 0.151392 0.073 Uiso 1 1 calc R U
C8 C 0.30951(13) 0.18471(12) 0.38992(13) 0.0469(4) Uani 1 1 d . .
H8A H 0.336336 0.129281 0.375862 0.070 Uiso 1 1 calc R U
H8B H 0.237718 0.192917 0.348971 0.070 Uiso 1 1 calc R U
H8C H 0.311373 0.183724 0.452811 0.070 Uiso 1 1 calc R U
C20 C 0.37004(14) 0.03412(13) 0.17949(13) 0.0527(5) Uani 1 1 d . .
H20A H 0.343408 0.076579 0.130171 0.079 Uiso 1 1 calc R U
H20B H 0.317056 0.022986 0.206932 0.079 Uiso 1 1 calc R U
H20C H 0.386953 -0.020584 0.155316 0.079 Uiso 1 1 calc R U
C27 C 0.4454(2) 0.55654(12) 0.28708(14) 0.0628(6) Uani 1 1 d . .
H27A H 0.369836 0.549245 0.267755 0.094 Uiso 1 1 calc R U
H27B H 0.461955 0.618492 0.284110 0.094 Uiso 1 1 calc R U
H27C H 0.477504 0.535573 0.349523 0.094 Uiso 1 1 calc R U
C19 C 0.51805(16) 0.00375(14) 0.32377(13) 0.0547(5) Uani 1 1 d . .
H19A H 0.535497 -0.048568 0.296065 0.082 Uiso 1 1 calc R U
H19B H 0.470095 -0.011975 0.355226 0.082 Uiso 1 1 calc R U
H19C H 0.581592 0.028681 0.367320 0.082 Uiso 1 1 calc R U
C16 C 0.78129(16) 0.28867(17) 0.1720(2) 0.0783(8) Uani 1 1 d . .
H16A H 0.814744 0.256619 0.228589 0.117 Uiso 1 1 calc R U
H16B H 0.809646 0.348022 0.177778 0.117 Uiso 1 1 calc R U
H16C H 0.794541 0.258534 0.122018 0.117 Uiso 1 1 calc R U
C17 C 0.60490(19) 0.33420(12) 0.06215(12) 0.0581(5) Uani 1 1 d . .
H17A H 0.610118 0.297187 0.013025 0.087 Uiso 1 1 calc R U
H17B H 0.633635 0.392086 0.058301 0.087 Uiso 1 1 calc R U
H17C H 0.531778 0.340017 0.056526 0.087 Uiso 1 1 calc R U
C25 C 0.60509(15) 0.50586(13) 0.25767(15) 0.0608(5) Uani 1 1 d . .
H25A H 0.632943 0.477159 0.316962 0.091 Uiso 1 1 calc R U
H25B H 0.629354 0.566523 0.263094 0.091 Uiso 1 1 calc R U
H25C H 0.629098 0.474853 0.214042 0.091 Uiso 1 1 calc R U
C6 C 0.79494(15) 0.13056(14) 0.4305(2) 0.0723(7) Uani 1 1 d . .
H6A H 0.816795 0.110735 0.493605 0.108 Uiso 1 1 calc R U
H6B H 0.855217 0.131979 0.410613 0.108 Uiso 1 1 calc R U
H6C H 0.742710 0.090268 0.391871 0.108 Uiso 1 1 calc R U
C10 C 0.72600(17) 0.18722(19) 0.61493(13) 0.0722(7) Uani 1 1 d . .
H10A H 0.697121 0.179398 0.663392 0.108 Uiso 1 1 calc R U
H10B H 0.777709 0.234220 0.631508 0.108 Uiso 1 1 calc R U
H10C H 0.759106 0.132789 0.606422 0.108 Uiso 1 1 calc R U

loop_
_atom_site_aniso_label
_atom_site_aniso_U_11
_atom_site_aniso_U_22
_atom_site_aniso_U_33
_atom_site_aniso_U_23
_atom_site_aniso_U_13
_atom_site_aniso_U_12
Cl1 0.0601(3) 0.0386(2) 0.0361(2) 0.00492(15) 0.00176(18) -0.01478(18)
N3 0.0245(5) 0.0301(6) 0.0239(5) 0.0023(4) 0.0093(4) -0.0010(4)
N5 0.0343(6) 0.0272(6) 0.0363(7) 0.0045(5) 0.0062(5) 0.0001(5)
N2 0.0267(6) 0.0398(7) 0.0290(6) 0.0037(5) 0.0051(5) 0.0041(5)
N1 0.0295(6) 0.0279(6) 0.0251(6) 0.0024(5) 0.0112(5) 0.0038(5)
C1 0.0258(6) 0.0231(6) 0.0260(6) 0.0014(5) 0.0087(5) 0.0026(5)
N4 0.0355(6) 0.0271(6) 0.0297(6) 0.0002(5) 0.0172(5) -0.0009(5)
C12 0.0237(6) 0.0271(7) 0.0231(6) 0.0032(5) 0.0072(5) 0.0005(5)
C23 0.0261(6) 0.0295(7) 0.0250(6) 0.0009(5) 0.0079(5) -0.0037(5)
C3 0.0459(8) 0.0323(7) 0.0254(7) 0.0031(6) 0.0118(6) 0.0018(6)
C2 0.0425(8) 0.0464(9) 0.0264(7) 0.0066(6) 0.0051(6) 0.0030(7)
B1 0.0239(7) 0.0269(7) 0.0254(7) 0.0018(6) 0.0086(6) -0.0005(6)
C7 0.0275(7) 0.0389(8) 0.0370(8) 0.0055(6) 0.0148(6) 0.0058(6)
C15 0.0332(7) 0.0352(8) 0.0372(8) -0.0008(6) 0.0183(6) -0.0092(6)
C13 0.0325(7) 0.0332(7) 0.0258(7) -0.0002(6) 0.0121(6) 0.0036(6)
C21 0.0461(9) 0.0471(9) 0.0327(8) 0.0015(7) 0.0221(7) 0.0041(7)
C14 0.0400(8) 0.0318(7) 0.0308(7) -0.0003(6) 0.0176(6) 0.0018(6)
C18 0.0427(8) 0.0293(7) 0.0390(8) -0.0013(6) 0.0245(7) -0.0049(6)
C4 0.0242(7) 0.0569(10) 0.0416(9) 0.0017(7) 0.0079(6) 0.0051(7)
C9 0.0486(10) 0.0428(9) 0.0665(11) 0.0100(8) 0.0340(9) 0.0164(8)
C11 0.0709(12) 0.0539(11) 0.0328(8) 0.0056(7) 0.0273(8) 0.0024(9)
C24 0.0492(9) 0.0245(7) 0.0409(8) 0.0035(6) 0.0097(7) -0.0036(6)
C26 0.0716(12) 0.0326(8) 0.0455(10) 0.0080(7) 0.0156(9) 0.0009(8)
C5 0.0419(9) 0.0509(11) 0.0661(12) 0.0024(9) 0.0159(9) -0.0059(8)
C22 0.0730(12) 0.0321(8) 0.0535(10) -0.0053(7) 0.0392(9) 0.0011(8)
C8 0.0378(8) 0.0503(10) 0.0576(10) 0.0028(8) 0.0230(8) -0.0036(7)
C20 0.0443(9) 0.0584(11) 0.0577(11) 0.0019(9) 0.0207(8) -0.0143(8)
C27 0.1026(17) 0.0341(9) 0.0583(12) -0.0027(8) 0.0361(12) -0.0049(10)
C19 0.0579(11) 0.0601(12) 0.0510(10) 0.0204(9) 0.0252(9) -0.0044(9)
C16 0.0398(11) 0.0790(16) 0.126(2) -0.0297(15) 0.0417(13) -0.0246(10)
C17 0.0970(16) 0.0380(9) 0.0392(9) 0.0079(8) 0.0232(10) -0.0096(10)
C25 0.0538(11) 0.0416(10) 0.0730(13) 0.0044(9) 0.0041(10) -0.0174(8)
C6 0.0379(10) 0.0570(12) 0.119(2) -0.0214(13) 0.0229(11) 0.0032(9)
C10 0.0560(12) 0.1101(19) 0.0354(10) 0.0243(11) -0.0035(9) 0.0066(12)

loop_
_atom_type_symbol
_atom_type_description
_atom_type_scat_dispersion_real
_atom_type_scat_dispersion_imag
_atom_type_scat_source
C C 0.0181 0.0091 'International Tables Vol C Tables 4.2.6.8 and 6.1.1.4'
H H 0.0000 0.0000 'International Tables Vol C Tables 4.2.6.8 and 6.1.1.4'
B B 0.0090 0.0039 'International Tables Vol C Tables 4.2.6.8 and 6.1.1.4'
N N 0.0311 0.0180 'International Tables Vol C Tables 4.2.6.8 and 6.1.1.4'
Cl Cl 0.3639 0.7018 'International Tables Vol C Tables 4.2.6.8 and 6.1.1.4'

loop_
_geom_angle_atom_site_label_1
_geom_angle_atom_site_label_2
_geom_angle_atom_site_label_3
_geom_angle
C12 N3 C13 110.29(11)
C12 N3 C15 122.01(11)
C13 N3 C15 127.68(11)
C23 N5 C24 127.00(13)
C1 N2 C2 109.86(12)
C1 N2 C4 121.96(12)
C2 N2 C4 127.97(13)
C1 N1 C3 109.86(12)
C1 N1 C7 122.66(11)
C3 N1 C7 127.45(12)
N1 C1 N2 106.29(11)
N1 C1 B1 127.26(12)
N2 C1 B1 126.42(12)
C12 N4 C14 110.07(11)
C12 N4 C18 122.35(11)
C14 N4 C18 127.03(12)
N3 C12 N4 105.95(11)
N3 C12 B1 127.93(12)
N4 C12 B1 126.10(11)
N5 C23 B1 171.44(14)
C2 C3 N1 106.98(13)
C2 C3 C11 128.24(15)
N1 C3 C11 124.78(15)
C3 C2 N2 107.01(13)
C3 C2 C10 127.44(16)
N2 C2 C10 125.56(16)
C23 B1 C12 123.26(12)
C23 B1 C1 116.72(12)
C12 B1 C1 120.01(12)
N1 C7 C9 111.58(13)
N1 C7 C8 112.11(12)
C9 C7 C8 113.21(13)
N3 C15 C17 110.55(13)
N3 C15 C16 112.23(15)
C17 C15 C16 113.77(17)
C14 C13 N3 106.91(11)
C14 C13 C21 127.63(14)
N3 C13 C21 125.45(13)
C13 C14 N4 106.77(12)
C13 C14 C22 127.73(13)
N4 C14 C22 125.45(13)
N4 C18 C19 112.61(13)
N4 C18 C20 112.07(13)
C19 C18 C20 111.80(14)
N2 C4 C6 112.14(15)
N2 C4 C5 112.49(14)
C6 C4 C5 112.54(15)
N5 C24 C27 106.30(14)
N5 C24 C26 106.42(13)
C27 C24 C26 109.79(15)
N5 C24 C25 112.80(13)
C27 C24 C25 111.63(17)
C26 C24 C25 109.72(15)

loop_
_geom_bond_atom_site_label_1
_geom_bond_atom_site_label_2
_geom_bond_distance
N3 C12 1.3556(17)
N3 C13 1.3918(18)
N3 C15 1.4773(17)
N5 C23 1.2196(18)
N5 C24 1.4978(18)
N2 C1 1.3551(17)
N2 C2 1.390(2)
N2 C4 1.4853(19)
N1 C1 1.3532(17)
N1 C3 1.3918(18)
N1 C7 1.4861(18)
C1 B1 1.5754(19)
N4 C12 1.3574(18)
N4 C14 1.3968(18)
N4 C18 1.4837(17)
C12 B1 1.568(2)
C23 B1 1.433(2)
C3 C2 1.354(2)
C3 C11 1.491(2)
C2 C10 1.497(2)
C7 C9 1.518(2)
C7 C8 1.522(2)
C15 C17 1.513(2)
C15 C16 1.513(2)
C13 C14 1.358(2)
C13 C21 1.4917(19)
C14 C22 1.490(2)
C18 C19 1.512(2)
C18 C20 1.516(2)
C4 C6 1.507(3)
C4 C5 1.514(2)
C24 C27 1.517(3)
C24 C26 1.518(2)
C24 C25 1.521(3)
